data_1535484
loop_
_publ_author_name
'Hoennerscheid, A.'
'Nuss, J.'
'Muehle, C.'
'Jansen, M.'

_publ_section_title
;
 Die Kristallstrukturen der Hydroxyhalogenide Li4 (O H)3 Br und Li4 (O H)3
 I
;
_journal_name_full 'Zeitschrift fuer Anorganische und Allgemeine Chemie'
_journal_page_first 317
_journal_page_last 320
_journal_volume 629
_journal_year 2003
_chemical_formula_sum 'H3 I Li4 O3'
_chemical_name_systematic 'Li4 (O H)3 I'
_space_group_IT_number 59
_symmetry_space_group_name_Hall '-P 2ab 2a'
_symmetry_space_group_name_H-M 'P m m n :2'
_cell_angle_alpha 90
_cell_angle_beta 90
_cell_angle_gamma 90
_cell_formula_units_Z 2
_cell_length_a 10.295
_cell_length_b 5.2588
_cell_length_c 5.732
_cell_volume 310.327
_citation_journal_id_ASTM ZAACAB
_cod_data_source_file Hoennerscheid_ZAACAB_2003_784.cif
_cod_data_source_block H3I1Li4O3
_cod_original_cell_volume 310.3267
_cod_original_formula_sum 'H3 I1 Li4 O3'
_cod_database_code 1535484

loop_
_symmetry_equiv_pos_as_xyz
x,y,z
-x+1/2,-y+1/2,z
x+1/2,-y,-z
-x,y+1/2,-z
-x,-y,-z
x-1/2,y-1/2,-z
-x-1/2,y,z
x,-y-1/2,z

loop_
_atom_site_label
_atom_site_type_symbol
_atom_site_fract_x
_atom_site_fract_y
_atom_site_fract_z
_atom_site_occupancy
_atom_site_U_iso_or_equiv
O3 O-2 0.25 -0.25 -0.069 1 0.0
O2 O-2 0.4767 0.25 0.8874 1 0.0
I1 I-1 0.25 0.25 0.39415 1 0.0
Li4 Li+1 0.3844 -0.022 0.035 1 0.0
